data_1542098
loop_
_publ_author_name
'Vlasse, M.'
'Moriliere, C.'
'Pouchard, M.'
'Chaminade, J.P.'

_publ_section_title
;
 Structure cristalline de l'oxyfluorure de tantale Ta3 O7 F-alpha
;
_journal_name_full
;
Bulletin de la Societe Francaise de Mineralogie et de Cristallographie 
(72,1949-100,1977)
;
_journal_page_first 325
_journal_page_last 330
_journal_volume 98
_journal_year 1975
_chemical_formula_sum 'F O7 Ta3'
_chemical_name_systematic 'Ta3 O7 F'
_space_group_IT_number 65
_symmetry_space_group_name_Hall '-C 2 2'
_symmetry_space_group_name_H-M 'C m m m'
_cell_angle_alpha 90
_cell_angle_beta 90
_cell_angle_gamma 90
_cell_formula_units_Z 2
_cell_length_a 6.478
_cell_length_b 10.496
_cell_length_c 3.907
_cell_volume 265.649
_citation_journal_id_ASTM BUFCAE
_cod_data_source_file Vlasse_BUFCAE_1975_65.cif
_cod_data_source_block F1O7Ta3
_cod_original_formula_sum 'F1 O7 Ta3'
_cod_database_code 1542098

loop_
_symmetry_equiv_pos_as_xyz
x,y,z
-x,-y,z
x,-y,-z
-x,y,-z
-x,-y,-z
x,y,-z
-x,y,z
x,-y,z
x+1/2,y+1/2,z
-x+1/2,-y+1/2,z
x+1/2,-y+1/2,-z
-x+1/2,y+1/2,-z
-x+1/2,-y+1/2,-z
x+1/2,y+1/2,-z
-x+1/2,y+1/2,z
x+1/2,-y+1/2,z

loop_
_atom_site_label
_atom_site_type_symbol
_atom_site_fract_x
_atom_site_fract_y
_atom_site_fract_z
_atom_site_occupancy
_atom_site_U_iso_or_equiv
Ta2 Ta+5 0 0.3114 0 1 0.0
Ta1 Ta+5 0 0 0 1 0.0
F1 F-1 0 0.5 0 0.125 0.0
O1 O-2 0 0.5 0 0.875 0.0
F4 F-1 0.1878 0.1406 0 0.125 0.0
F2 F-1 0 0 0.5 0.125 0.0
O2 O-2 0 0 0.5 0.875 0.0
O4 O-2 0.1878 0.1406 0 0.875 0.0
O3 O-2 0 0.3075 0.5 0.875 0.0
F3 F-1 0 0.3075 0.5 0.125 0.0
